data_4026736
loop_
_publ_author_name
'Alexander F. Khlebnikov'
'Mikhail S. Novikov'
'Viktoriia V. Pakalnis'
'Dmitry S. Yufit'

_publ_contact_author_address
;
Department of Chemistry
Durham University
South Rd.
Durham
DH1 3LE
UK
;
_publ_contact_author_email d.s.yufit@durham.ac.uk
_publ_contact_author_name 'Dmitry Yufit'
_publ_section_title
;
 Nonconcerted Cycloaddition of 2H-Azirines to Acylketenes: A Route to
 N-Bridgehead Heterocycles
;
_journal_name_full 'Journal of Organic Chemistry'
_journal_page_first 9344
_journal_page_last 9352
_journal_paper_doi 10.1021/jo201563b
_journal_volume 76
_journal_year 2011
_chemical_formula_moiety 'C38 H26 N2 O6'
_chemical_formula_sum 'C38 H26 N2 O6'
_chemical_formula_weight 606.61
_chemical_name_systematic
;
6-(4-Nitrophenyl)-3,4,8,9-tetraphenyl-5,7-dioxa-1-azabicylo[4.4.1]undeca-3,8-
diene-2,10-dione
;
_space_group_crystal_system monoclinic
_space_group_IT_number 14
_space_group_name_Hall '-P 2yn'
_space_group_name_H-M_alt 'P 1 21/n 1'
_symmetry_space_group_name_Hall '-P 2yn'
_symmetry_space_group_name_H-M 'P 1 21/n 1'
_atom_sites_solution_hydrogens difmap
_atom_sites_solution_primary direct
_atom_sites_solution_secondary difmap
_audit_creation_date 2011-02-16
_audit_creation_method
;
  Olex2 1.1-beta
  (compiled 2011.02.15 svn.r1672, GUI svn.r3494)
;
_cell_angle_alpha 90.00
_cell_angle_beta 94.394(10)
_cell_angle_gamma 90.00
_cell_formula_units_Z 4
_cell_length_a 9.5212(3)
_cell_length_b 10.8122(4)
_cell_length_c 28.4537(11)
_cell_measurement_reflns_used 6773
_cell_measurement_temperature 120
_cell_measurement_theta_max 30.916
_cell_measurement_theta_min 2.209
_cell_volume 2920.56(19)
_computing_cell_refinement 'SAINT v6.45A (Bruker, 2003)'
_computing_data_collection 'SMART v5.625 (Bruker, 2001)'
_computing_data_reduction 'SAINT v6.45A (Bruker, 2003)'
_computing_molecular_graphics
;
O. V. Dolomanov, L. J. Bourhis, R. J. Gildea, J. A. K. Howard and H. Puschmann,
OLEX2: a complete structure solution, refinement and analysis program.
J. Appl. Cryst. (2009). 42, 339-341.
;
_computing_publication_material
;
O. V. Dolomanov, L. J. Bourhis, R. J. Gildea, J. A. K. Howard and H. Puschmann,
OLEX2: a complete structure solution, refinement and analysis program.
J. Appl. Cryst. (2009). 42, 339-341.
;
_computing_structure_refinement 'SHELXL-97 (Sheldrick, 1997)'
_computing_structure_solution 'A short history of SHELX (Sheldrick, 2007)/Bruker'
_diffrn_ambient_temperature 120
_diffrn_detector 'CCD area detector'
_diffrn_detector_area_resol_mean 5.6
_diffrn_detector_type 'Bruker SMART CCD 6000 area detector'
_diffrn_measured_fraction_theta_full 0.999
_diffrn_measured_fraction_theta_max 0.999
_diffrn_measurement_device 'three-circle diffractometer'
_diffrn_measurement_device_type 'Bruker SMART CCD 6000 area detector'
_diffrn_measurement_method '\w scans'
_diffrn_radiation_monochromator graphite
_diffrn_radiation_probe x-ray
_diffrn_radiation_type MoK\a
_diffrn_radiation_wavelength 0.71073
_diffrn_radiation_xray_symbol K-L~3~
_diffrn_reflns_av_R_equivalents 0.0325
_diffrn_reflns_av_unetI/netI 0.0241
_diffrn_reflns_limit_h_max 12
_diffrn_reflns_limit_h_min -12
_diffrn_reflns_limit_k_max 14
_diffrn_reflns_limit_k_min -14
_diffrn_reflns_limit_l_max 38
_diffrn_reflns_limit_l_min -38
_diffrn_reflns_number 39887
_diffrn_reflns_theta_full 29.00
_diffrn_reflns_theta_max 29.00
_diffrn_reflns_theta_min 2.02
_diffrn_source 'sealed X-ray tube'
_diffrn_source_current 35.0
_diffrn_source_power 1.75
_diffrn_source_target Mo
_diffrn_source_voltage 50.0
_exptl_absorpt_coefficient_mu 0.094
_exptl_absorpt_correction_T_max 1.0000
_exptl_absorpt_correction_T_min 0.6484
_exptl_absorpt_correction_type multi-scan
_exptl_absorpt_process_details
;
 SADABS-2006/1 (Bruker,2006) was used for absorption correction.
 R(int) was 0.0410 before and 0.0267 after correction.
 The Ratio of minimum to maximum transmission is 0.6484.
 The \l/2 correction factor is 0.0015
;
_exptl_crystal_colour less
_exptl_crystal_colour_lustre clear
_exptl_crystal_colour_modifier light
_exptl_crystal_colour_primary colourless
_exptl_crystal_density_diffrn 1.380
_exptl_crystal_description prism
_exptl_crystal_F_000 1264
_exptl_crystal_size_max 0.52
_exptl_crystal_size_mid 0.28
_exptl_crystal_size_min 0.24
_refine_diff_density_max 0.654
_refine_diff_density_min -0.626
_refine_diff_density_rms 0.057
_refine_ls_extinction_method none
_refine_ls_goodness_of_fit_ref 1.062
_refine_ls_hydrogen_treatment refall
_refine_ls_matrix_type full
_refine_ls_number_parameters 517
_refine_ls_number_reflns 7747
_refine_ls_number_restraints 6
_refine_ls_restrained_S_all 1.077
_refine_ls_R_factor_all 0.0670
_refine_ls_R_factor_gt 0.0530
_refine_ls_shift/su_max 0.001
_refine_ls_shift/su_mean 0.000
_refine_ls_structure_factor_coef Fsqd
_refine_ls_weighting_details 'calc w=1/[\s^2^(Fo^2^)+(0.0700P)^2^+1.7000P] where P=(Fo^2^+2Fc^2^)/3'
_refine_ls_weighting_scheme calc
_refine_ls_wR_factor_gt 0.1369
_refine_ls_wR_factor_ref 0.1482
_reflns_number_gt 6152
_reflns_number_total 7747
_reflns_threshold_expression >2sigma(I)
_cod_data_source_file jo201563b_si_001.cif
_cod_data_source_block 5c_dax30
_cod_original_cell_volume 2920.56(18)
_cod_database_code 4026736

loop_
_space_group_symop_id
_space_group_symop_operation_xyz
1 'x, y, z'
2 '-x+1/2, y+1/2, -z+1/2'
3 '-x, -y, -z'
4 'x-1/2, -y-1/2, z-1/2'

loop_
_atom_site_label
_atom_site_type_symbol
_atom_site_fract_x
_atom_site_fract_y
_atom_site_fract_z
_atom_site_U_iso_or_equiv
_atom_site_adp_type
_atom_site_occupancy
_atom_site_symmetry_multiplicity
_atom_site_calc_flag
_atom_site_refinement_flags
_atom_site_disorder_assembly
_atom_site_disorder_group
O1 O 0.55541(11) 0.94633(11) 0.69919(4) 0.0236(2) Uani 1 1 d . . .
O2 O 0.41826(10) 0.86987(10) 0.63845(4) 0.0226(2) Uani 1 1 d . . .
O3 O 0.13655(15) 0.66541(13) 0.69482(4) 0.0411(3) Uani 1 1 d . . .
O4 O 0.29926(17) 0.70017(15) 0.77529(5) 0.0532(4) Uani 1 1 d . . .
O5A O 0.3569(3) 1.5064(3) 0.57747(13) 0.0498(8) Uiso 0.50 1 d PD A 1
O5B O 0.3511(3) 1.4814(3) 0.55796(12) 0.0447(7) Uiso 0.50 1 d PD A 2
O6A O 0.5691(3) 1.5040(3) 0.58500(12) 0.0381(7) Uiso 0.50 1 d PD A 2
O6B O 0.5861(4) 1.4780(4) 0.57307(14) 0.0504(9) Uiso 0.50 1 d PD A 1
N1 N 0.27493(13) 0.83483(12) 0.71394(4) 0.0218(3) Uani 1 1 d . . .
N2 N 0.46280(18) 1.44480(16) 0.58197(6) 0.0441(4) Uani 1 1 d D . .
C1 C 0.34539(17) 0.78685(15) 0.75465(5) 0.0268(3) Uani 1 1 d . . .
C2 C 0.48165(16) 0.84568(14) 0.77147(5) 0.0231(3) Uani 1 1 d . . .
C3 C 0.57059(15) 0.90920(14) 0.74562(5) 0.0217(3) Uani 1 1 d . . .
C4 C 0.42618(14) 0.97017(13) 0.67244(5) 0.0203(3) Uani 1 1 d . . .
C5 C 0.28973(15) 0.85206(14) 0.61249(5) 0.0220(3) Uani 1 1 d . . .
C6 C 0.17870(16) 0.80164(14) 0.63225(5) 0.0234(3) Uani 1 1 d . . .
C7 C 0.19150(16) 0.76017(14) 0.68275(5) 0.0251(3) Uani 1 1 d . . .
C8 C 0.30169(15) 0.96281(14) 0.70203(5) 0.0213(3) Uani 1 1 d . . .
C11 C 0.52300(15) 0.81382(14) 0.82196(5) 0.0233(3) Uani 1 1 d . . .
C12 C 0.55586(16) 0.69186(15) 0.83442(6) 0.0251(3) Uani 1 1 d . . .
C13 C 0.57939(17) 0.65862(15) 0.88157(6) 0.0270(3) Uani 1 1 d . . .
C14 C 0.57271(18) 0.74742(16) 0.91665(6) 0.0292(3) Uani 1 1 d . . .
C15 C 0.54229(18) 0.86914(16) 0.90444(6) 0.0292(3) Uani 1 1 d . . .
C16 C 0.51596(17) 0.90283(15) 0.85720(6) 0.0269(3) Uani 1 1 d . . .
C21 C 0.71601(15) 0.94489(14) 0.76428(5) 0.0230(3) Uani 1 1 d . . .
C22 C 0.74062(18) 1.05132(16) 0.79114(7) 0.0330(4) Uani 1 1 d . . .
C23 C 0.8780(2) 1.08517(19) 0.80586(7) 0.0385(4) Uani 1 1 d . . .
C24 C 0.99012(18) 1.01242(19) 0.79461(6) 0.0363(4) Uani 1 1 d . . .
C25 C 0.96598(18) 0.9056(2) 0.76866(7) 0.0377(4) Uani 1 1 d . . .
C26 C 0.82902(17) 0.87217(18) 0.75309(6) 0.0317(3) Uani 1 1 d . . .
C31 C 0.29540(16) 0.88437(14) 0.56205(5) 0.0240(3) Uani 1 1 d . . .
C32 C 0.40401(17) 0.83642(17) 0.53729(6) 0.0308(3) Uani 1 1 d . . .
C33 C 0.41436(19) 0.8697(2) 0.49039(6) 0.0366(4) Uani 1 1 d . . .
C34 C 0.31848(19) 0.95163(19) 0.46866(6) 0.0361(4) Uani 1 1 d . . .
C35 C 0.20960(19) 0.99861(17) 0.49285(6) 0.0325(4) Uani 1 1 d . . .
C36 C 0.19686(17) 0.96410(15) 0.53934(6) 0.0277(3) Uani 1 1 d . . .
C41 C 0.04506(16) 0.76625(14) 0.60486(5) 0.0248(3) Uani 1 1 d . . .
C42 C 0.04534(18) 0.69926(15) 0.56283(6) 0.0283(3) Uani 1 1 d . . .
C43 C -0.08169(19) 0.66740(16) 0.53813(6) 0.0333(4) Uani 1 1 d . . .
C44 C -0.20884(19) 0.69981(18) 0.55528(7) 0.0360(4) Uani 1 1 d . . .
C45 C -0.21031(18) 0.76520(19) 0.59729(7) 0.0358(4) Uani 1 1 d . . .
C46 C -0.08374(17) 0.79823(17) 0.62202(6) 0.0300(3) Uani 1 1 d . . .
C51 C 0.43886(15) 1.09543(14) 0.64825(5) 0.0219(3) Uani 1 1 d . . .
C52 C 0.56787(17) 1.15590(16) 0.64776(6) 0.0270(3) Uani 1 1 d . A .
C53 C 0.57738(18) 1.27056(17) 0.62588(6) 0.0314(3) Uani 1 1 d . . .
C54 C 0.45573(19) 1.32237(15) 0.60494(6) 0.0307(3) Uani 1 1 d . A .
C55 C 0.32618(18) 1.26553(16) 0.60480(6) 0.0311(3) Uani 1 1 d . . .
C56 C 0.31845(17) 1.15120(15) 0.62660(6) 0.0272(3) Uani 1 1 d . A .
H8A H 0.2141(19) 0.9962(17) 0.6852(7) 0.023(4) Uiso 1 1 d . . .
H8B H 0.318(2) 1.0120(19) 0.7317(7) 0.030(5) Uiso 1 1 d . . .
H12 H 0.561(2) 0.6293(19) 0.8116(7) 0.028(5) Uiso 1 1 d . . .
H13 H 0.601(2) 0.574(2) 0.8900(7) 0.032(5) Uiso 1 1 d . . .
H14 H 0.586(2) 0.725(2) 0.9486(7) 0.033(5) Uiso 1 1 d . . .
H15 H 0.535(2) 0.931(2) 0.9288(8) 0.043(6) Uiso 1 1 d . . .
H16 H 0.491(2) 0.988(2) 0.8491(7) 0.031(5) Uiso 1 1 d . . .
H22 H 0.659(2) 1.104(2) 0.7990(8) 0.043(6) Uiso 1 1 d . . .
H23 H 0.895(2) 1.161(2) 0.8243(8) 0.045(6) Uiso 1 1 d . . .
H24 H 1.088(3) 1.039(2) 0.8050(8) 0.046(6) Uiso 1 1 d . . .
H25 H 1.041(3) 0.854(2) 0.7600(9) 0.053(7) Uiso 1 1 d . . .
H26 H 0.813(2) 0.794(2) 0.7362(8) 0.038(6) Uiso 1 1 d . . .
H32 H 0.471(2) 0.779(2) 0.5522(7) 0.034(5) Uiso 1 1 d . . .
H33 H 0.495(3) 0.840(2) 0.4737(9) 0.051(7) Uiso 1 1 d . . .
H34 H 0.330(2) 0.979(2) 0.4372(8) 0.044(6) Uiso 1 1 d . . .
H35 H 0.142(2) 1.060(2) 0.4770(8) 0.043(6) Uiso 1 1 d . . .
H36 H 0.122(2) 0.9995(19) 0.5562(7) 0.028(5) Uiso 1 1 d . . .
H42 H 0.136(2) 0.673(2) 0.5510(7) 0.033(5) Uiso 1 1 d . . .
H43 H -0.083(2) 0.622(2) 0.5086(8) 0.040(6) Uiso 1 1 d . . .
H44 H -0.298(2) 0.676(2) 0.5367(8) 0.041(6) Uiso 1 1 d . . .
H45 H -0.299(3) 0.788(2) 0.6088(8) 0.048(6) Uiso 1 1 d . . .
H46 H -0.087(2) 0.845(2) 0.6522(7) 0.033(5) Uiso 1 1 d . . .
H52 H 0.655(2) 1.1178(19) 0.6627(7) 0.033(5) Uiso 1 1 d . . .
H53 H 0.665(2) 1.316(2) 0.6248(8) 0.045(6) Uiso 1 1 d . . .
H55 H 0.241(2) 1.308(2) 0.5899(8) 0.041(6) Uiso 1 1 d . . .
H56 H 0.227(2) 1.1136(18) 0.6275(7) 0.029(5) Uiso 1 1 d . . .

loop_
_atom_site_aniso_label
_atom_site_aniso_U_11
_atom_site_aniso_U_22
_atom_site_aniso_U_33
_atom_site_aniso_U_23
_atom_site_aniso_U_13
_atom_site_aniso_U_12
O1 0.0186(5) 0.0315(6) 0.0204(5) 0.0034(4) -0.0006(4) -0.0021(4)
O2 0.0187(5) 0.0247(5) 0.0241(5) -0.0046(4) -0.0006(4) 0.0002(4)
O3 0.0534(8) 0.0368(7) 0.0310(6) 0.0090(5) -0.0108(6) -0.0234(6)
O4 0.0536(9) 0.0565(9) 0.0456(8) 0.0270(7) -0.0212(7) -0.0320(7)
N1 0.0208(6) 0.0217(6) 0.0226(6) 0.0012(5) 0.0002(4) -0.0028(5)
N2 0.0471(9) 0.0332(8) 0.0525(10) 0.0132(7) 0.0070(8) -0.0065(7)
C1 0.0260(7) 0.0292(8) 0.0246(7) 0.0048(6) -0.0025(6) -0.0069(6)
C2 0.0234(7) 0.0237(7) 0.0217(7) 0.0016(5) -0.0016(5) -0.0026(5)
C3 0.0220(7) 0.0223(7) 0.0205(6) -0.0003(5) -0.0008(5) 0.0000(5)
C4 0.0179(6) 0.0222(7) 0.0206(6) -0.0008(5) -0.0006(5) -0.0009(5)
C5 0.0206(6) 0.0213(7) 0.0237(7) -0.0014(5) -0.0011(5) 0.0003(5)
C6 0.0233(7) 0.0230(7) 0.0234(7) 0.0010(5) -0.0016(5) -0.0017(5)
C7 0.0248(7) 0.0242(7) 0.0257(7) 0.0017(6) -0.0020(5) -0.0043(6)
C8 0.0196(6) 0.0210(7) 0.0234(7) 0.0003(5) 0.0024(5) -0.0017(5)
C11 0.0202(6) 0.0274(7) 0.0220(7) 0.0031(5) -0.0006(5) -0.0023(5)
C12 0.0224(7) 0.0261(7) 0.0263(7) -0.0006(6) -0.0010(5) 0.0010(6)
C13 0.0260(7) 0.0265(7) 0.0280(7) 0.0042(6) -0.0010(6) 0.0031(6)
C14 0.0299(8) 0.0343(8) 0.0228(7) 0.0036(6) -0.0009(6) 0.0034(6)
C15 0.0330(8) 0.0287(8) 0.0255(7) -0.0024(6) -0.0004(6) 0.0024(6)
C16 0.0283(7) 0.0246(7) 0.0274(7) 0.0018(6) -0.0006(6) 0.0008(6)
C21 0.0214(7) 0.0275(7) 0.0199(6) 0.0023(5) -0.0006(5) -0.0025(5)
C22 0.0274(8) 0.0290(8) 0.0421(9) -0.0047(7) 0.0004(7) -0.0022(6)
C23 0.0359(9) 0.0383(10) 0.0404(10) -0.0073(8) -0.0033(7) -0.0116(8)
C24 0.0240(8) 0.0523(11) 0.0316(8) 0.0060(8) -0.0034(6) -0.0102(7)
C25 0.0225(8) 0.0521(11) 0.0389(9) -0.0014(8) 0.0050(7) 0.0011(7)
C26 0.0251(8) 0.0389(9) 0.0312(8) -0.0072(7) 0.0038(6) -0.0010(7)
C31 0.0239(7) 0.0258(7) 0.0220(7) -0.0013(5) -0.0003(5) -0.0046(6)
C32 0.0251(7) 0.0387(9) 0.0284(8) -0.0070(7) 0.0001(6) -0.0024(7)
C33 0.0300(8) 0.0536(11) 0.0266(8) -0.0099(8) 0.0042(6) -0.0098(8)
C34 0.0370(9) 0.0492(11) 0.0217(7) -0.0014(7) -0.0014(6) -0.0177(8)
C35 0.0350(8) 0.0333(9) 0.0279(8) 0.0033(6) -0.0061(6) -0.0094(7)
C36 0.0282(8) 0.0280(8) 0.0265(7) 0.0001(6) -0.0008(6) -0.0028(6)
C41 0.0240(7) 0.0240(7) 0.0256(7) 0.0052(6) -0.0030(5) -0.0046(5)
C42 0.0298(8) 0.0248(7) 0.0293(8) 0.0025(6) -0.0040(6) -0.0036(6)
C43 0.0377(9) 0.0285(8) 0.0317(8) 0.0047(7) -0.0099(7) -0.0072(7)
C44 0.0294(8) 0.0381(9) 0.0386(9) 0.0147(7) -0.0091(7) -0.0117(7)
C45 0.0237(8) 0.0468(10) 0.0366(9) 0.0152(8) -0.0007(7) -0.0056(7)
C46 0.0264(8) 0.0351(8) 0.0284(8) 0.0088(7) 0.0006(6) -0.0037(6)
C51 0.0236(7) 0.0224(7) 0.0200(6) -0.0010(5) 0.0026(5) -0.0020(5)
C52 0.0239(7) 0.0308(8) 0.0263(7) 0.0038(6) 0.0016(6) -0.0050(6)
C53 0.0297(8) 0.0332(8) 0.0315(8) 0.0043(7) 0.0040(6) -0.0093(7)
C54 0.0382(9) 0.0253(8) 0.0290(8) 0.0039(6) 0.0062(7) -0.0025(6)
C55 0.0296(8) 0.0284(8) 0.0355(8) 0.0055(7) 0.0029(7) 0.0033(6)
C56 0.0242(7) 0.0258(7) 0.0315(8) 0.0035(6) 0.0022(6) -0.0012(6)

loop_
_atom_type_symbol
_atom_type_description
_atom_type_scat_dispersion_real
_atom_type_scat_dispersion_imag
_atom_type_scat_source
C C 0.0033 0.0016 'International Tables Vol C Tables 4.2.6.8 and 6.1.1.4'
H H 0.0000 0.0000 'International Tables Vol C Tables 4.2.6.8 and 6.1.1.4'
N N 0.0061 0.0033 'International Tables Vol C Tables 4.2.6.8 and 6.1.1.4'
O O 0.0106 0.0060 'International Tables Vol C Tables 4.2.6.8 and 6.1.1.4'

loop_
_geom_angle_atom_site_label_1
_geom_angle_atom_site_label_2
_geom_angle_atom_site_label_3
_geom_angle
C3 O1 C4 126.14(11)
C5 O2 C4 117.08(11)
C1 N1 C7 121.71(13)
C1 N1 C8 117.84(12)
C7 N1 C8 120.16(12)
O5A N2 O5B 28.47(18)
O5A N2 O6B 126.9(3)
O5A N2 C54 118.3(2)
O5B N2 C54 116.6(2)
O6A N2 O5A 114.1(3)
O6A N2 O5B 122.5(2)
O6A N2 O6B 22.1(2)
O6A N2 C54 120.9(2)
O6B N2 O5B 123.2(3)
O6B N2 C54 114.5(2)
O4 C1 N1 121.58(14)
O4 C1 C2 121.03(14)
N1 C1 C2 117.38(13)
C1 C2 C11 111.57(12)
C3 C2 C1 127.48(13)
C3 C2 C11 120.58(13)
O1 C3 C21 106.96(12)
C2 C3 O1 130.25(13)
C2 C3 C21 122.67(13)
O1 C4 O2 102.72(11)
O1 C4 C8 112.15(12)
O1 C4 C51 107.89(11)
O2 C4 C8 109.25(11)
O2 C4 C51 111.35(11)
C8 C4 C51 113.01(12)
O2 C5 C31 112.66(12)
C6 C5 O2 121.27(13)
C6 C5 C31 125.89(13)
C5 C6 C7 120.70(13)
C5 C6 C41 123.40(14)
C41 C6 C7 115.29(13)
O3 C7 N1 122.93(14)
O3 C7 C6 121.24(14)
N1 C7 C6 115.77(13)
N1 C8 C4 109.89(12)
N1 C8 H8A 107.6(11)
N1 C8 H8B 109.2(12)
C4 C8 H8A 112.1(11)
C4 C8 H8B 111.5(12)
H8A C8 H8B 106.5(16)
C12 C11 C2 119.85(14)
C12 C11 C16 119.46(14)
C16 C11 C2 120.41(14)
C11 C12 H12 121.8(12)
C13 C12 C11 120.39(15)
C13 C12 H12 117.8(12)
C12 C13 H13 120.0(12)
C14 C13 C12 120.10(15)
C14 C13 H13 119.9(12)
C13 C14 H14 120.4(13)
C15 C14 C13 119.74(15)
C15 C14 H14 119.8(13)
C14 C15 C16 120.50(15)
C14 C15 H15 120.1(14)
C16 C15 H15 119.4(14)
C11 C16 C15 119.79(15)
C11 C16 H16 120.3(12)
C15 C16 H16 119.9(12)
C22 C21 C3 121.40(14)
C26 C21 C3 119.01(14)
C26 C21 C22 119.55(15)
C21 C22 C23 119.84(17)
C21 C22 H22 119.6(13)
C23 C22 H22 120.6(13)
C22 C23 H23 119.7(14)
C24 C23 C22 120.34(17)
C24 C23 H23 120.0(14)
C23 C24 H24 119.3(14)
C25 C24 C23 119.98(16)
C25 C24 H24 120.8(14)
C24 C25 C26 120.06(17)
C24 C25 H25 122.1(15)
C26 C25 H25 117.9(15)
C21 C26 C25 120.20(17)
C21 C26 H26 120.4(13)
C25 C26 H26 119.2(13)
C32 C31 C5 119.00(14)
C32 C31 C36 119.59(15)
C36 C31 C5 121.39(14)
C31 C32 H32 120.3(13)
C33 C32 C31 119.84(17)
C33 C32 H32 119.8(13)
C32 C33 H33 119.5(14)
C34 C33 C32 120.06(17)
C34 C33 H33 120.3(14)
C33 C34 C35 120.42(16)
C33 C34 H34 120.0(14)
C35 C34 H34 119.5(14)
C34 C35 C36 119.90(17)
C34 C35 H35 119.6(13)
C36 C35 H35 120.5(13)
C31 C36 H36 120.6(12)
C35 C36 C31 120.15(16)
C35 C36 H36 119.2(12)
C42 C41 C6 121.52(14)
C46 C41 C6 119.38(14)
C46 C41 C42 119.08(15)
C41 C42 H42 119.7(12)
C43 C42 C41 120.04(16)
C43 C42 H42 120.3(12)
C42 C43 H43 120.7(13)
C44 C43 C42 120.51(17)
C44 C43 H43 118.8(13)
C43 C44 C45 119.91(16)
C43 C44 H44 118.5(13)
C45 C44 H44 121.6(13)
C44 C45 C46 119.93(17)
C44 C45 H45 119.3(15)
C46 C45 H45 120.7(15)
C41 C46 H46 120.6(12)
C45 C46 C41 120.52(17)
C45 C46 H46 118.9(12)
C52 C51 C4 121.39(13)
C52 C51 C56 119.20(14)
C56 C51 C4 119.40(13)
C51 C52 C53 120.65(15)
C51 C52 H52 120.7(12)
C53 C52 H52 118.6(12)
C52 C53 H53 123.7(14)
C54 C53 C52 118.23(15)
C54 C53 H53 118.1(14)
C53 C54 N2 119.25(15)
C55 C54 N2 117.95(16)
C55 C54 C53 122.80(15)
C54 C55 C56 118.31(16)
C54 C55 H55 119.5(13)
C56 C55 H55 122.2(13)
C51 C56 H56 121.2(12)
C55 C56 C51 120.81(15)
C55 C56 H56 117.9(12)

loop_
_geom_bond_atom_site_label_1
_geom_bond_atom_site_label_2
_geom_bond_distance
O1 C3 1.3777(17)
O1 C4 1.4199(17)
O2 C4 1.4511(17)
O2 C5 1.3935(17)
O3 C7 1.2119(19)
O4 C1 1.206(2)
O5A N2 1.207(3)
O5B N2 1.282(3)
O6A N2 1.195(3)
O6B N2 1.272(4)
N1 C1 1.3934(19)
N1 C7 1.4009(19)
N1 C8 1.4518(19)
N2 C54 1.480(2)
C1 C2 1.491(2)
C2 C3 1.351(2)
C2 C11 1.500(2)
C3 C21 1.495(2)
C4 C8 1.5078(19)
C4 C51 1.528(2)
C5 C6 1.350(2)
C5 C31 1.482(2)
C6 C7 1.501(2)
C6 C41 1.490(2)
C8 H8A 0.997(19)
C8 H8B 1.00(2)
C11 C12 1.395(2)
C11 C16 1.395(2)
C12 C13 1.390(2)
C12 H12 0.94(2)
C13 C14 1.390(2)
C13 H13 0.97(2)
C14 C15 1.386(2)
C14 H14 0.94(2)
C15 C16 1.397(2)
C15 H15 0.97(2)
C16 H16 0.97(2)
C21 C22 1.391(2)
C21 C26 1.389(2)
C22 C23 1.392(2)
C22 H22 1.01(2)
C23 C24 1.383(3)
C23 H23 0.98(2)
C24 C25 1.380(3)
C24 H24 1.00(2)
C25 C26 1.393(2)
C25 H25 0.96(3)
C26 H26 0.97(2)
C31 C32 1.395(2)
C31 C36 1.396(2)
C32 C33 1.393(2)
C32 H32 0.96(2)
C33 C34 1.384(3)
C33 H33 0.98(3)
C34 C35 1.384(3)
C34 H34 0.96(2)
C35 C36 1.389(2)
C35 H35 1.00(2)
C36 H36 0.96(2)
C41 C42 1.398(2)
C41 C46 1.398(2)
C42 C43 1.395(2)
C42 H42 0.99(2)
C43 C44 1.385(3)
C43 H43 0.97(2)
C44 C45 1.390(3)
C44 H44 1.00(2)
C45 C46 1.395(2)
C45 H45 0.96(2)
C46 H46 1.00(2)
C51 C52 1.393(2)
C51 C56 1.396(2)
C52 C53 1.393(2)
C52 H52 0.99(2)
C53 C54 1.380(2)
C53 H53 0.97(2)
C54 C55 1.378(2)
C55 C56 1.387(2)
C55 H55 1.00(2)
C56 H56 0.96(2)
